data_4076987
loop_
_publ_author_name
'Mart\'in, Avelino'
'Mena, Miguel'
'P\'erez-Redondo, Adri\'an'
'Y\'elamos, Carlos'

_publ_section_title
;
 Titanium&#x2212;Group 2 Metal Molecular Nitrides
;
_journal_issue 16
_journal_name_full Organometallics
_journal_page_first 3308
_journal_paper_doi 10.1021/om020379t
_journal_volume 21
_journal_year 2002
_chemical_formula_sum 'C74 H110 Ba N8 Ti6'
_chemical_formula_weight 1536.44
_chemical_name_systematic
;
 ?
;
_space_group_IT_number 58
_symmetry_cell_setting orthorhombic
_symmetry_space_group_name_Hall '-P 2 2n'
_symmetry_space_group_name_H-M 'P n n m'
_atom_sites_solution_hydrogens geom
_atom_sites_solution_primary direct
_atom_sites_solution_secondary difmap
_audit_conform_dict_location ftp://ftp.iucr.org/pub/cif_core.dic
_audit_conform_dict_name cif_core.dic
_audit_conform_dict_version 2.2
_audit_creation_date 2002-05-02T11:25:42-00:00
_audit_creation_method 'WinGX routine CIF_UPDATE'
_cell_angle_alpha 90
_cell_angle_beta 90
_cell_angle_gamma 90
_cell_formula_units_Z 2
_cell_length_a 15.090(2)
_cell_length_b 15.357(2)
_cell_length_c 16.789(2)
_cell_measurement_reflns_used 25
_cell_measurement_temperature 293(2)
_cell_measurement_theta_max 12
_cell_measurement_theta_min 6
_cell_volume 3890.6(9)
_computing_cell_refinement 'CAD4 EXPRESS'
_computing_data_collection 'CAD4 EXPRESS'
_computing_data_reduction 'XCAD4 (Harms, 1996)'
_computing_structure_refinement 'SHELXL-97 (Sheldrick, 1997)'
_diffrn_ambient_temperature 293(2)
_diffrn_measured_fraction_theta_full 0.999
_diffrn_measured_fraction_theta_max 0.999
_diffrn_measurement_device 'Enraf Nonius CAD4'
_diffrn_measurement_device_type 'Enraf Nonius CAD4'
_diffrn_measurement_method omega-2theta
_diffrn_radiation_monochromator graphite
_diffrn_radiation_type MoK\a
_diffrn_radiation_wavelength 0.71073
_diffrn_reflns_av_R_equivalents 0.0001
_diffrn_reflns_av_unetI/netI 0.1405
_diffrn_reflns_limit_h_max 17
_diffrn_reflns_limit_h_min 0
_diffrn_reflns_limit_k_max 0
_diffrn_reflns_limit_k_min -17
_diffrn_reflns_limit_l_max 0
_diffrn_reflns_limit_l_min -19
_diffrn_reflns_number 3198
_diffrn_reflns_theta_full 24.07
_diffrn_reflns_theta_max 24.06
_diffrn_reflns_theta_min 1.8
_diffrn_standards_decay_% 11
_diffrn_standards_interval_time 60
_diffrn_standards_number 3
_exptl_absorpt_coefficient_mu 1.125
_exptl_absorpt_correction_T_max 0.282
_exptl_absorpt_correction_T_min 0.195
_exptl_absorpt_correction_type psi-scan
_exptl_crystal_colour red
_exptl_crystal_density_diffrn 1.312
_exptl_crystal_density_method 'not measured'
_exptl_crystal_description prism
_exptl_crystal_F_000 1596
_exptl_crystal_size_max 0.3
_exptl_crystal_size_mid 0.22
_exptl_crystal_size_min 0.19
_refine_diff_density_max 1.069
_refine_diff_density_min -0.714
_refine_diff_density_rms 0.129
_refine_ls_extinction_method none
_refine_ls_goodness_of_fit_ref 1.022
_refine_ls_hydrogen_treatment mixed
_refine_ls_matrix_type full
_refine_ls_number_parameters 188
_refine_ls_number_reflns 3198
_refine_ls_number_restraints 0
_refine_ls_restrained_S_all 1.022
_refine_ls_R_factor_all 0.2038
_refine_ls_R_factor_gt 0.0824
_refine_ls_shift/su_max 0.008
_refine_ls_shift/su_mean 0.001
_refine_ls_structure_factor_coef Fsqd
_refine_ls_weighting_details 'calc w=1/[\s^2^(Fo^2^)+(0.1386P)^2^] where P=(Fo^2^+2Fc^2^)/3'
_refine_ls_weighting_scheme calc
_refine_ls_wR_factor_gt 0.2058
_refine_ls_wR_factor_ref 0.2605
_reflns_number_gt 1594
_reflns_number_total 3198
_reflns_threshold_expression >2sigma(I)
_cod_data_source_file om020379t.cif
_cod_data_source_block 7
_cod_original_cell_volume 3890.6(6)
_cod_original_sg_symbol_H-M Pnnm
_cod_database_code 4076987

loop_
_symmetry_equiv_pos_as_xyz
'x, y, z'
'-x, -y, z'
'-x+1/2, y+1/2, -z+1/2'
'x+1/2, -y+1/2, -z+1/2'
'-x, -y, -z'
'x, y, -z'
'x-1/2, -y-1/2, z-1/2'
'-x-1/2, y-1/2, z-1/2'

loop_
_atom_site_label
_atom_site_type_symbol
_atom_site_fract_x
_atom_site_fract_y
_atom_site_fract_z
_atom_site_U_iso_or_equiv
_atom_site_adp_type
_atom_site_occupancy
_atom_site_symmetry_multiplicity
_atom_site_calc_flag
_atom_site_refinement_flags
Ti1 Ti 0.19954(12) 0.08832(11) 0.08286(11) 0.0471(6) Uani 1 1 d .
Ti2 Ti 0.22977(18) -0.06661(17) 0 0.0485(7) Uani 1 2 d S
Ba1 Ba 0 0 0 0.0643(5) Uani 1 4 d S
N1 N 0.2785(8) 0.0489(8) 0 0.051(3) Uani 1 2 d S
N2 N 0.1264(8) 0.1339(7) 0 0.051(3) Uani 1 2 d S
H2 H 0.0783 0.1638 0 0.08 Uiso 0.66 2 calc SPR
N3 N 0.1567(6) -0.0301(5) 0.0884(5) 0.050(2) Uani 1 1 d .
H3 H 0.1559 -0.0587 0.1329 0.08 Uiso 0.66 1 d PR
C11 C 0.2899(8) 0.1242(8) 0.1953(7) 0.063(3) Uani 1 1 d .
C12 C 0.2689(9) 0.2016(8) 0.1554(7) 0.072(4) Uani 1 1 d .
C13 C 0.1743(9) 0.2162(7) 0.1619(7) 0.066(3) Uani 1 1 d .
C14 C 0.1399(8) 0.1461(9) 0.2058(7) 0.067(3) Uani 1 1 d .
C15 C 0.2101(8) 0.0897(8) 0.2270(6) 0.066(3) Uani 1 1 d .
C16 C 0.3802(8) 0.0900(13) 0.2055(9) 0.119(6) Uani 1 1 d .
H16A H 0.4058 0.1122 0.2536 0.08 Uiso 1 1 d R
H16B H 0.3773 0.0278 0.2081 0.08 Uiso 1 1 d R
H16C H 0.416 0.107 0.161 0.08 Uiso 1 1 d R
C17 C 0.3328(11) 0.2644(10) 0.1171(10) 0.124(6) Uani 1 1 d .
H17A H 0.3547 0.3045 0.156 0.08 Uiso 1 1 d R
H17B H 0.3813 0.2326 0.0945 0.08 Uiso 1 1 d R
H17C H 0.3027 0.2958 0.0759 0.08 Uiso 1 1 d R
C18 C 0.1266(10) 0.2927(8) 0.1355(9) 0.112(6) Uani 1 1 d .
H18A H 0.125 0.3357 0.1769 0.08 Uiso 1 1 d R
H18B H 0.155 0.3165 0.0895 0.08 Uiso 1 1 d R
H18C H 0.0674 0.2757 0.1222 0.08 Uiso 1 1 d R
C19 C 0.0466(9) 0.1363(10) 0.2259(9) 0.108(5) Uani 1 1 d .
H19A H 0.0354 0.1626 0.2767 0.08 Uiso 1 1 d R
H19B H 0.012 0.1649 0.186 0.08 Uiso 1 1 d R
H19C H 0.0309 0.0759 0.2279 0.08 Uiso 1 1 d R
C20 C 0.2035(10) 0.0120(9) 0.2779(7) 0.093(5) Uani 1 1 d .
H20A H 0.2104 0.0284 0.3326 0.08 Uiso 1 1 d R
H20B H 0.1462 -0.0135 0.2704 0.08 Uiso 1 1 d R
H20C H 0.2483 -0.0294 0.2638 0.08 Uiso 1 1 d R
C21 C 0.2325(11) -0.2139(8) -0.0451(11) 0.115(7) Uani 1 1 d .
C22 C 0.3094(15) -0.1777(10) -0.0637(8) 0.110(6) Uani 1 1 d .
C23 C 0.3548(15) -0.1572(13) 0 0.099(7) Uani 1 2 d S
C24 C 0.1812(16) -0.2487(17) -0.1052(14) 0.211(11) Uiso 1 1 d .
H24A H 0.197 -0.3086 -0.1129 0.08 Uiso 1 1 d R
H24B H 0.1208 -0.2451 -0.0882 0.08 Uiso 1 1 d R
H24C H 0.1882 -0.2178 -0.1544 0.08 Uiso 1 1 d R
C25 C 0.3510(15) -0.1699(17) -0.1414(16) 0.236(13) Uiso 1 1 d .
H25A H 0.382 -0.2215 -0.1574 0.08 Uiso 1 1 d R
H25B H 0.3028 -0.1594 -0.1772 0.08 Uiso 1 1 d R
H25C H 0.3908 -0.1213 -0.1426 0.08 Uiso 1 1 d R
C26 C 0.451(2) -0.115(2) 0 0.191(14) Uiso 1 2 d S
H26A H 0.4958 -0.1588 0 0.08 Uiso 1 2 d SR
H26B H 0.4572 -0.0792 -0.0466 0.08 Uiso 1 1 d R
C201 C 0.4546(13) 0.0052(14) 0.4329(12) 0.149(7) Uiso 1 1 d .
C202 C 0.404(2) 0.0099(19) 0.5 0.143(10) Uiso 1 2 d S
C203 C 0.331(5) 0.012(4) 0.5 0.16(2) Uiso 0.5 2 d SP
C301 C 0.104(5) 0.006(6) 0.5 0.34(4) Uiso 1 2 d S
C302 C 0.039(5) 0.101(4) 0.5 0.28(3) Uiso 1 2 d S
C303 C 0.040(3) -0.051(3) 0.5 0.175(13) Uiso 1 2 d S
C304 C 0.113(4) 0.099(4) 0.5 0.107(15) Uiso 0.5 2 d SP

loop_
_atom_site_aniso_label
_atom_site_aniso_U_11
_atom_site_aniso_U_22
_atom_site_aniso_U_33
_atom_site_aniso_U_23
_atom_site_aniso_U_13
_atom_site_aniso_U_12
Ti1 0.0612(12) 0.0385(10) 0.0416(10) -0.0053(9) -0.0031(9) -0.0030(9)
Ti2 0.0622(17) 0.0385(15) 0.0448(15) 0 0 0.0056(13)
Ba1 0.0484(8) 0.0725(10) 0.0720(10) 0 0 -0.0108(8)
N1 0.059(8) 0.052(8) 0.042(7) 0 0 -0.013(6)
N2 0.069(8) 0.032(6) 0.053(7) 0 0 0.008(6)
N3 0.074(6) 0.039(5) 0.037(4) 0.004(4) -0.002(4) -0.003(4)
C11 0.072(8) 0.076(9) 0.041(6) -0.013(6) -0.007(6) 0.000(7)
C12 0.096(10) 0.072(9) 0.048(7) -0.018(7) 0.007(7) -0.040(8)
C13 0.110(10) 0.036(6) 0.053(7) -0.023(6) -0.014(7) 0.013(7)
C14 0.069(8) 0.077(9) 0.055(7) -0.027(7) 0.006(6) -0.005(7)
C15 0.083(9) 0.077(8) 0.038(6) -0.006(6) -0.003(6) -0.002(7)
C16 0.072(9) 0.195(18) 0.089(11) -0.031(12) -0.032(8) 0.014(10)
C17 0.156(14) 0.101(12) 0.115(13) -0.026(11) 0.028(12) -0.075(11)
C18 0.174(16) 0.078(10) 0.085(11) -0.036(9) -0.027(10) 0.037(10)
C19 0.085(10) 0.139(14) 0.100(11) -0.041(11) -0.007(9) -0.003(10)
C20 0.134(13) 0.095(11) 0.048(7) 0.004(8) 0.005(8) -0.011(9)
C21 0.118(11) 0.033(7) 0.19(2) -0.046(9) -0.094(12) 0.008(7)
C22 0.22(2) 0.060(9) 0.055(9) -0.013(8) 0.002(12) 0.049(12)
C23 0.107(17) 0.057(13) 0.13(2) 0 0 0.033(12)

loop_
_atom_type_symbol
_atom_type_description
_atom_type_scat_dispersion_real
_atom_type_scat_dispersion_imag
_atom_type_scat_source
C C 0.0033 0.0016 'International Tables Vol C Tables 4.2.6.8 and 6.1.1.4'
H H 0 0 'International Tables Vol C Tables 4.2.6.8 and 6.1.1.4'
N N 0.0061 0.0033 'International Tables Vol C Tables 4.2.6.8 and 6.1.1.4'
Ti Ti 0.2776 0.4457 'International Tables Vol C Tables 4.2.6.8 and 6.1.1.4'
Ba Ba -0.3244 2.2819 'International Tables Vol C Tables 4.2.6.8 and 6.1.1.4'

loop_
_geom_angle_atom_site_label_1
_geom_angle_atom_site_label_2
_geom_angle_atom_site_label_3
_geom_angle
_geom_angle_site_symmetry_1
_geom_angle_site_symmetry_3
N2 Ti1 N1 86.9(4) . .
N2 Ti1 N3 100.8(4) . .
N1 Ti1 N3 86.9(4) . .
N2 Ti1 C12 111.2(5) . .
N1 Ti1 C12 109.1(5) . .
N3 Ti1 C12 144.6(4) . .
N2 Ti1 C11 145.1(5) . .
N1 Ti1 C11 106.8(4) . .
N3 Ti1 C11 111.7(4) . .
C12 Ti1 C11 34.2(4) . .
N2 Ti1 C13 90.7(4) . .
N1 Ti1 C13 138.9(5) . .
N3 Ti1 C13 133.7(4) . .
C12 Ti1 C13 35.4(4) . .
C11 Ti1 C13 57.7(4) . .
N2 Ti1 C14 105.8(4) . .
N1 Ti1 C14 163.7(4) . .
N3 Ti1 C14 100.4(4) . .
C12 Ti1 C14 57.1(4) . .
C11 Ti1 C14 57.0(4) . .
C13 Ti1 C14 33.9(4) . .
N2 Ti1 C15 139.7(4) . .
N1 Ti1 C15 133.0(4) . .
N3 Ti1 C15 89.0(4) . .
C12 Ti1 C15 56.7(4) . .
C11 Ti1 C15 34.3(4) . .
C13 Ti1 C15 56.7(4) . .
C14 Ti1 C15 33.9(4) . .
N2 Ti1 Ti1 43.2(3) . 6
N1 Ti1 Ti1 43.9(3) . 6
N3 Ti1 Ti1 92.7(2) . 6
C12 Ti1 Ti1 120.9(3) . 6
C11 Ti1 Ti1 142.1(3) . 6
C13 Ti1 Ti1 123.6(3) . 6
C14 Ti1 Ti1 148.5(3) . 6
C15 Ti1 Ti1 176.2(3) . 6
N2 Ti1 Ti2 92.5(3) . .
N1 Ti1 Ti2 43.4(4) . .
N3 Ti1 Ti2 43.7(2) . .
C12 Ti1 Ti2 144.1(4) . .
C11 Ti1 Ti2 119.7(3) . .
C13 Ti1 Ti2 176.3(3) . .
C14 Ti1 Ti2 142.9(3) . .
C15 Ti1 Ti2 119.6(3) . .
Ti1 Ti1 Ti2 60.14(5) 6 .
N2 Ti1 Ba1 50.9(3) . .
N1 Ti1 Ba1 96.9(3) . .
N3 Ti1 Ba1 51.8(3) . .
C12 Ti1 Ba1 148.2(4) . .
C11 Ti1 Ba1 150.7(3) . .
C13 Ti1 Ba1 113.0(3) . .
C14 Ti1 Ba1 99.1(3) . .
C15 Ti1 Ba1 116.5(3) . .
Ti1 Ti1 Ba1 67.16(3) 6 .
Ti2 Ti1 Ba1 67.76(7) . .
N1 Ti2 N3 87.2(3) . 6
N1 Ti2 N3 87.2(3) . .
N3 Ti2 N3 100.4(5) 6 .
N1 Ti2 C23 103.9(7) . .
N3 Ti2 C23 129.2(3) 6 .
N3 Ti2 C23 129.2(3) . .
N1 Ti2 C22 118.4(6) . .
N3 Ti2 C22 98.8(5) 6 .
N3 Ti2 C22 148.6(5) . .
C23 Ti2 C22 32.4(5) . .
N1 Ti2 C22 118.4(6) . 6
N3 Ti2 C22 148.6(5) 6 6
N3 Ti2 C22 98.8(5) . 6
C23 Ti2 C22 32.4(5) . 6
C22 Ti2 C22 54.3(7) . 6
N1 Ti2 C21 150.4(6) . .
N3 Ti2 C21 92.4(4) 6 .
N3 Ti2 C21 121.9(6) . .
C23 Ti2 C21 54.8(6) . .
C22 Ti2 C21 32.5(6) . .
C22 Ti2 C21 56.3(5) 6 .
N1 Ti2 C21 150.4(6) . 6
N3 Ti2 C21 121.9(6) 6 6
N3 Ti2 C21 92.4(4) . 6
C23 Ti2 C21 54.8(6) . 6
C22 Ti2 C21 56.3(5) . 6
C22 Ti2 C21 32.5(6) 6 6
C21 Ti2 C21 37.0(9) . 6
N1 Ti2 Ti1 43.6(3) . 6
N3 Ti2 Ti1 43.7(2) 6 6
N3 Ti2 Ti1 92.4(3) . 6
C23 Ti2 Ti1 129.6(5) . 6
C22 Ti2 Ti1 118.4(4) . 6
C22 Ti2 Ti1 158.5(6) 6 6
C21 Ti2 Ti1 130.7(4) . 6
C21 Ti2 Ti1 165.5(5) 6 6
N1 Ti2 Ti1 43.6(3) . .
N3 Ti2 Ti1 92.4(3) 6 .
N3 Ti2 Ti1 43.7(2) . .
C23 Ti2 Ti1 129.6(5) . .
C22 Ti2 Ti1 158.5(6) . .
C22 Ti2 Ti1 118.4(4) 6 .
C21 Ti2 Ti1 165.5(5) . .
C21 Ti2 Ti1 130.7(4) 6 .
Ti1 Ti2 Ti1 59.73(9) 6 .
N1 Ti2 Ba1 96.1(4) . .
N3 Ti2 Ba1 51.0(3) 6 .
N3 Ti2 Ba1 51.0(3) . .
C23 Ti2 Ba1 160.0(6) . .
C22 Ti2 Ba1 134.2(6) . .
C22 Ti2 Ba1 134.2(6) 6 .
C21 Ti2 Ba1 106.5(4) . .
C21 Ti2 Ba1 106.5(4) 6 .
Ti1 Ti2 Ba1 66.57(6) 6 .
Ti1 Ti2 Ba1 66.57(6) . .
N2 Ba1 N2 180.0(3) . 5
N2 Ba1 N3 116.7(2) . 5
N2 Ba1 N3 63.3(2) 5 5
N2 Ba1 N3 63.3(2) . 6
N2 Ba1 N3 116.7(2) 5 6
N3 Ba1 N3 116.8(3) 5 6
N2 Ba1 N3 63.3(2) . .
N2 Ba1 N3 116.7(2) 5 .
N3 Ba1 N3 180 5 .
N3 Ba1 N3 63.2(3) 6 .
N2 Ba1 N3 116.7(2) . 2
N2 Ba1 N3 63.3(2) 5 2
N3 Ba1 N3 63.2(3) 5 2
N3 Ba1 N3 180.00(19) 6 2
N3 Ba1 N3 116.8(3) . 2
N2 Ba1 Ti1 148.10(16) . 5
N2 Ba1 Ti1 31.90(16) 5 5
N3 Ba1 Ti1 32.46(16) 5 5
N3 Ba1 Ti1 115.90(16) 6 5
N3 Ba1 Ti1 147.54(16) . 5
N3 Ba1 Ti1 64.10(16) 2 5
N2 Ba1 Ti1 31.90(16) . .
N2 Ba1 Ti1 148.10(16) 5 .
N3 Ba1 Ti1 147.54(16) 5 .
N3 Ba1 Ti1 64.10(16) 6 .
N3 Ba1 Ti1 32.46(16) . .
N3 Ba1 Ti1 115.90(16) 2 .
Ti1 Ba1 Ti1 180.00(5) 5 .
N2 Ba1 Ti1 31.90(16) . 6
N2 Ba1 Ti1 148.10(16) 5 6
N3 Ba1 Ti1 115.90(16) 5 6
N3 Ba1 Ti1 32.46(16) 6 6
N3 Ba1 Ti1 64.10(16) . 6
N3 Ba1 Ti1 147.54(16) 2 6
Ti1 Ba1 Ti1 134.32(6) 5 6
Ti1 Ba1 Ti1 45.68(6) . 6
N2 Ba1 Ti1 148.10(16) . 2
N2 Ba1 Ti1 31.90(16) 5 2
N3 Ba1 Ti1 64.10(16) 5 2
N3 Ba1 Ti1 147.54(16) 6 2
N3 Ba1 Ti1 115.90(16) . 2
N3 Ba1 Ti1 32.46(16) 2 2
Ti1 Ba1 Ti1 45.68(6) 5 2
Ti1 Ba1 Ti1 134.32(6) . 2
Ti1 Ba1 Ti1 180.00(5) 6 2
N2 Ba1 Ti2 116.4(2) . 5
N2 Ba1 Ti2 63.6(2) 5 5
N3 Ba1 Ti2 32.02(16) 5 5
N3 Ba1 Ti2 147.98(16) 6 5
N3 Ba1 Ti2 147.98(16) . 5
N3 Ba1 Ti2 32.02(16) 2 5
Ti1 Ba1 Ti2 45.67(5) 5 5
Ti1 Ba1 Ti2 134.33(5) . 5
Ti1 Ba1 Ti2 134.33(5) 6 5
Ti1 Ba1 Ti2 45.67(5) 2 5
N2 Ba1 Ti2 63.6(2) . .
N2 Ba1 Ti2 116.4(2) 5 .
N3 Ba1 Ti2 147.98(16) 5 .
N3 Ba1 Ti2 32.02(16) 6 .
N3 Ba1 Ti2 32.02(16) . .
N3 Ba1 Ti2 147.98(16) 2 .
Ti1 Ba1 Ti2 134.33(5) 5 .
Ti1 Ba1 Ti2 45.67(5) . .
Ti1 Ba1 Ti2 45.67(5) 6 .
Ti1 Ba1 Ti2 134.33(5) 2 .
Ti2 Ba1 Ti2 180.00(8) 5 .
Ti2 N1 Ti1 93.0(4) . 6
Ti2 N1 Ti1 93.0(4) . .
Ti1 N1 Ti1 92.3(5) 6 .
Ti1 N2 Ti1 93.6(5) 6 .
Ti1 N2 Ba1 97.2(4) 6 .
Ti1 N2 Ba1 97.2(4) . .
Ti2 N3 Ti1 92.6(4) . .
Ti2 N3 Ba1 97.0(3) . .
Ti1 N3 Ba1 95.8(3) . .
C12 C11 C15 107.7(11) . .
C12 C11 C16 124.6(13) . .
C15 C11 C16 127.6(13) . .
C12 C11 Ti1 71.8(6) . .
C15 C11 Ti1 74.1(6) . .
C16 C11 Ti1 122.5(9) . .
C11 C12 C13 108.5(10) . .
C11 C12 C17 127.1(15) . .
C13 C12 C17 124.2(14) . .
C11 C12 Ti1 74.0(6) . .
C13 C12 Ti1 73.6(6) . .
C17 C12 Ti1 122.3(9) . .
C14 C13 C12 106.6(10) . .
C14 C13 C18 126.8(14) . .
C12 C13 C18 126.3(13) . .
C14 C13 Ti1 73.8(6) . .
C12 C13 Ti1 71.0(6) . .
C18 C13 Ti1 125.0(8) . .
C13 C14 C15 109.0(11) . .
C13 C14 C19 123.9(13) . .
C15 C14 C19 127.1(13) . .
C13 C14 Ti1 72.3(6) . .
C15 C14 Ti1 73.2(6) . .
C19 C14 Ti1 121.3(9) . .
C14 C15 C11 108.2(11) . .
C14 C15 C20 126.3(12) . .
C11 C15 C20 125.4(12) . .
C14 C15 Ti1 72.8(6) . .
C11 C15 Ti1 71.6(6) . .
C20 C15 Ti1 124.7(8) . .
C22 C21 C24 119(2) . .
C22 C21 C21 103.7(10) . 6
C24 C21 C21 137.0(14) . 6
C22 C21 Ti2 72.1(8) . .
C24 C21 Ti2 126.1(14) . .
C21 C21 Ti2 71.5(5) 6 .
C23 C22 C21 111.5(17) . .
C23 C22 C25 119(2) . .
C21 C22 C25 129(2) . .
C23 C22 Ti2 73.8(11) . .
C21 C22 Ti2 75.4(10) . .
C25 C22 Ti2 124.8(14) . .
C22 C23 C22 110(3) . 6
C22 C23 C26 125.2(13) . .
C22 C23 C26 125.2(13) 6 .
C22 C23 Ti2 73.8(12) . .
C22 C23 Ti2 73.8(12) 6 .
C26 C23 Ti2 119.4(16) . .
C202 C201 C201 124.1(16) . 2_655
C203 C202 C201 124.0(16) . 6_556
C203 C202 C201 124.0(16) . .
C201 C202 C201 112(3) 6_556 .
C303 C301 C304 138(7) . .
C303 C301 C302 98(6) . .
C304 C301 C302 39(3) . .
C304 C302 C303 146(7) . 5_556
C304 C302 C301 55(5) . .
C303 C302 C301 91(5) 5_556 .
C301 C303 C302 170(5) . 5_556
C301 C303 C303 86(4) . 5_556
C302 C303 C303 85(4) 5_556 5_556
C302 C304 C301 86(5) . .

loop_
_geom_bond_atom_site_label_1
_geom_bond_atom_site_label_2
_geom_bond_distance
_geom_bond_site_symmetry_2
Ti1 N2 1.908(8) .
Ti1 N1 1.929(9) .
Ti1 N3 1.933(8) .
Ti1 C12 2.367(11) .
Ti1 C11 2.394(11) .
Ti1 C13 2.401(10) .
Ti1 C14 2.421(11) .
Ti1 C15 2.426(11) .
Ti1 Ti1 2.782(4) 6
Ti1 Ti2 2.794(3) .
Ti1 Ba1 3.5835(18) .
Ti2 N1 1.921(12) .
Ti2 N3 1.931(8) 6
Ti2 N3 1.931(8) .
Ti2 C23 2.34(2) .
Ti2 C22 2.345(14) .
Ti2 C22 2.345(14) 6
Ti2 C21 2.385(12) .
Ti2 C21 2.385(12) 6
Ti2 Ti1 2.794(3) 6
Ti2 Ba1 3.615(3) .
Ba1 N2 2.804(12) .
Ba1 N2 2.804(12) 5
Ba1 N3 2.830(8) 5
Ba1 N3 2.830(8) 6
Ba1 N3 2.830(8) .
Ba1 N3 2.830(8) 2
Ba1 Ti1 3.5835(18) 5
Ba1 Ti1 3.5835(18) 6
Ba1 Ti1 3.5835(18) 2
Ba1 Ti2 3.615(3) 5
N1 Ti1 1.929(9) 6
N2 Ti1 1.908(8) 6
C11 C12 1.400(16) .
C11 C15 1.420(16) .
C11 C16 1.470(16) .
C12 C13 1.450(17) .
C12 C17 1.508(16) .
C13 C14 1.405(16) .
C13 C18 1.447(15) .
C14 C15 1.413(16) .
C14 C19 1.455(17) .
C15 C20 1.470(16) .
C21 C22 1.32(2) .
C21 C24 1.38(2) .
C21 C21 1.51(4) 6
C22 C23 1.31(2) .
C22 C25 1.45(3) .
C23 C22 1.31(2) 6
C23 C26 1.59(3) .
C201 C202 1.36(2) .
C201 C201 1.38(4) 2_655
C202 C203 1.10(7) .
C202 C201 1.36(2) 6_556
C301 C303 1.30(7) .
C301 C304 1.43(8) .
C301 C302 1.75(8) .
C302 C304 1.11(7) .
C302 C303 1.43(6) 5_556
C303 C302 1.43(6) 5_556
C303 C303 1.98(7) 5_556
